data_7041032
loop_
_publ_author_name
'Canaj, Angelos B.'
'Siczek, Milosz'
'Otr\;eba, Marta'
'Lis, Tadeusz'
'Lorusso, Giulia'
'Evangelisti, Marco'
'Milios, Constantinos J.'

_publ_section_title
;
 Building 1D lanthanide chains and non-symmetrical [Ln2]
 &quot;triple-decker&quot; clusters using salen-type ligands: magnetic
 cooling and relaxation phenomena.
;
_journal_issue 46
_journal_name_full 'Dalton transactions (Cambridge, England : 2003)'
_journal_page_first 18591
_journal_page_last 18602
_journal_paper_doi 10.1039/c6dt02932a
_journal_volume 45
_journal_year 2016
_chemical_formula_moiety 'C25.5 H23 Gd N2 O3.5, (C H4 O)'
_chemical_formula_sum 'C26.5 H27 Gd N2 O4.5'
_chemical_formula_weight 602.75
_chemical_name_systematic
;
 ?
;
_space_group_crystal_system orthorhombic
_space_group_IT_number 56
_space_group_name_Hall '-P 2ab 2ac'
_space_group_name_H-M_alt 'P c c n'
_symmetry_space_group_name_Hall '-P 2ab 2ac'
_symmetry_space_group_name_H-M 'P c c n'
_atom_sites_solution_hydrogens mixed
_audit_creation_method SHELXL-2013
_audit_update_record
;
2016-07-19 deposited with the CCDC.
2016-10-25 downloaded from the CCDC.
;
_cell_angle_alpha 90
_cell_angle_beta 90
_cell_angle_gamma 90
_cell_formula_units_Z 8
_cell_length_a 29.660(7)
_cell_length_b 20.958(5)
_cell_length_c 7.3955(18)
_cell_measurement_reflns_used 10862
_cell_measurement_temperature 100(2)
_cell_measurement_theta_max 28.64
_cell_measurement_theta_min 2.83
_cell_volume 4597.1(19)
_computing_cell_refinement 'CrysAlis PRO (Agilent, 2013)'
_computing_data_collection 'CrysAlis CCD (Agilent, 2013)'
_computing_data_reduction 'CrysAlis PRO (Agilent, 2013)'
_computing_structure_refinement 'SHELXL-2013 (Sheldrick, 2013)'
_computing_structure_solution 'SHELXL-2013 (Sheldrick, 2013)'
_diffrn_ambient_temperature 100(2)
_diffrn_measured_fraction_theta_full 0.971
_diffrn_measured_fraction_theta_max 0.917
_diffrn_measurement_device_type 'Kuma KM-4-CCD \k-geometry'
_diffrn_measurement_method \w
_diffrn_radiation_type MoK\a
_diffrn_radiation_wavelength 0.71073
_diffrn_reflns_av_R_equivalents 0.0429
_diffrn_reflns_av_unetI/netI 0.0392
_diffrn_reflns_Laue_measured_fraction_full 0.971
_diffrn_reflns_Laue_measured_fraction_max 0.917
_diffrn_reflns_limit_h_max 33
_diffrn_reflns_limit_h_min -36
_diffrn_reflns_limit_k_max 27
_diffrn_reflns_limit_k_min -28
_diffrn_reflns_limit_l_max 9
_diffrn_reflns_limit_l_min -8
_diffrn_reflns_number 22306
_diffrn_reflns_point_group_measured_fraction_full 0.971
_diffrn_reflns_point_group_measured_fraction_max 0.917
_diffrn_reflns_theta_full 25.500
_diffrn_reflns_theta_max 28.703
_diffrn_reflns_theta_min 2.996
_exptl_absorpt_coefficient_mu 2.925
_exptl_absorpt_correction_T_max 0.854
_exptl_absorpt_correction_T_min 0.483
_exptl_absorpt_correction_type analytical
_exptl_absorpt_process_details
;
CrysAlisPro, Agilent Technologies,
Analytical numeric absorption correction using a multifaceted crystal
            model based on expressions derived by R.C. Clark & J.S. Reid.
(Clark, R. C. & Reid, J. S. (1995). Acta Cryst. A51, 887-897)
;
_exptl_crystal_colour colourless
_exptl_crystal_density_diffrn 1.742
_exptl_crystal_description needle
_exptl_crystal_F_000 2400
_exptl_crystal_size_max 0.450
_exptl_crystal_size_mid 0.080
_exptl_crystal_size_min 0.005
_refine_diff_density_max 0.991
_refine_diff_density_min -1.129
_refine_diff_density_rms 0.142
_refine_ls_extinction_method none
_refine_ls_goodness_of_fit_ref 1.05
_refine_ls_hydrogen_treatment constr
_refine_ls_matrix_type full
_refine_ls_number_parameters 338
_refine_ls_number_reflns 5430
_refine_ls_number_restraints 0
_refine_ls_restrained_S_all 1.05
_refine_ls_R_factor_all 0.0566
_refine_ls_R_factor_gt 0.0390
_refine_ls_shift/su_max 0.000
_refine_ls_shift/su_mean 0.000
_refine_ls_structure_factor_coef Fsqd
_refine_ls_weighting_details
;
 w=1/[\s^2^(Fo^2^)+(0.0513P)^2^+5.4529P]
 where P=(Fo^2^+2Fc^2^)/3
;
_refine_ls_weighting_scheme calc
_refine_ls_wR_factor_gt 0.0911
_refine_ls_wR_factor_ref 0.0960
_reflns_Friedel_coverage 0.000
_reflns_number_gt 4226
_reflns_number_total 5430
_reflns_threshold_expression 'I > 2\s(I)'
_cod_data_source_file c6dt02932a2.cif
_cod_data_source_block at1229a
_cod_depositor_comments 'Adding full bibliography for 7041030--7041035.cif.'
_cod_original_formula_sum 'C26.50 H27 Gd N2 O4.50'
_cod_database_code 7041032
_shelx_space_group_comment
;
The symmetry employed for this shelxl refinement is uniquely defined
by the following loop, which should always be used as a source of
symmetry information in preference to the above space-group names.
They are only intended as comments.
;
_shelx_estimated_absorpt_t_min 0.353
_shelx_estimated_absorpt_t_max 0.986
_shelxl_version_number 2013-2

loop_
_space_group_symop_operation_xyz
'x, y, z'
'-x+1/2, -y+1/2, z'
'-x, y+1/2, -z+1/2'
'x+1/2, -y, -z+1/2'
'-x, -y, -z'
'x-1/2, y-1/2, -z'
'x, -y-1/2, z-1/2'
'-x-1/2, y, z-1/2'

loop_
_atom_site_label
_atom_site_type_symbol
_atom_site_fract_x
_atom_site_fract_y
_atom_site_fract_z
_atom_site_U_iso_or_equiv
_atom_site_adp_type
_atom_site_occupancy
_atom_site_site_symmetry_order
_atom_site_calc_flag
_atom_site_refinement_flags_posn
_atom_site_refinement_flags_adp
_atom_site_refinement_flags_occupancy
_atom_site_disorder_assembly
_atom_site_disorder_group
Gd Gd 0.22635(2) 0.44306(2) 0.41039(2) 0.01719(8) Uani 1 1 d . . . . .
O2A O 0.18327(10) 0.36187(13) 0.5210(4) 0.0200(6) Uani 1 1 d . . . . .
C1A C 0.10388(14) 0.38189(19) 0.5081(5) 0.0171(8) Uani 1 1 d . . . . .
C2A C 0.14243(15) 0.34645(18) 0.5601(5) 0.0165(9) Uani 1 1 d . . . . .
C3A C 0.13529(16) 0.2887(2) 0.6618(6) 0.0242(10) Uani 1 1 d . . . . .
H3A H 0.1608 0.2643 0.6974 0.029 Uiso 1 1 calc R U . . .
C4A C 0.09418(17) 0.2680(2) 0.7081(6) 0.0276(10) Uani 1 1 d . . . . .
H4A H 0.0913 0.2295 0.7751 0.033 Uiso 1 1 calc R U . . .
C5A C 0.01166(17) 0.2802(3) 0.7118(6) 0.0325(12) Uani 1 1 d . . . . .
H5A H 0.0092 0.2424 0.7820 0.039 Uiso 1 1 calc R U . . .
C6A C -0.02634(18) 0.3123(3) 0.6636(7) 0.0356(13) Uani 1 1 d . . . . .
H6A H -0.0551 0.2972 0.7012 0.043 Uiso 1 1 calc R U . . .
C7A C -0.02284(18) 0.3679(3) 0.5576(7) 0.0352(12) Uani 1 1 d . . . . .
H7A H -0.0494 0.3899 0.5220 0.042 Uiso 1 1 calc R U . . .
C8A C 0.01855(17) 0.3906(2) 0.5052(6) 0.0301(11) Uani 1 1 d . . . . .
H8A H 0.0201 0.4281 0.4332 0.036 Uiso 1 1 calc R U . . .
C9A C 0.05912(16) 0.3591(2) 0.5563(6) 0.0237(10) Uani 1 1 d . . . . .
C10A C 0.05496(16) 0.3023(2) 0.6590(6) 0.0264(10) Uani 1 1 d . . . . .
C11A C 0.10782(15) 0.44079(19) 0.4077(5) 0.0176(8) Uani 1 1 d . . . . .
H11A H 0.0805 0.4592 0.3658 0.021 Uiso 1 1 calc R U . . .
N1A N 0.14444(13) 0.47119(17) 0.3686(4) 0.0192(8) Uani 1 1 d . . . . .
C12A C 0.13895(15) 0.5298(2) 0.2626(6) 0.0212(9) Uani 1 1 d . . . . .
H12A H 0.1068 0.5422 0.2600 0.025 Uiso 1 1 calc R U . . .
H12B H 0.1490 0.5223 0.1367 0.025 Uiso 1 1 calc R U . . .
C12B C 0.16654(15) 0.5826(2) 0.3462(6) 0.0214(9) Uani 1 1 d . . . . .
H12C H 0.1647 0.6215 0.2706 0.026 Uiso 1 1 calc R U . . .
H12D H 0.1548 0.5928 0.4681 0.026 Uiso 1 1 calc R U . . .
N1B N 0.21347(13) 0.56108(16) 0.3587(5) 0.0181(7) Uani 1 1 d . . . . .
C11B C 0.24454(16) 0.6024(2) 0.3320(5) 0.0198(9) Uani 1 1 d . . . . .
H11B H 0.2353 0.6449 0.3063 0.024 Uiso 1 1 calc R U . . .
C1B C 0.29266(15) 0.58984(19) 0.3377(5) 0.0155(8) Uani 1 1 d . . . . .
C2B C 0.31095(14) 0.53148(19) 0.2786(5) 0.0168(8) Uani 1 1 d . . . . .
O2B O 0.28518(10) 0.48425(13) 0.2191(3) 0.0168(6) Uani 1 1 d . . . . .
C3B C 0.35871(15) 0.5241(2) 0.2791(5) 0.0201(9) Uani 1 1 d . . . . .
H3B H 0.3712 0.4843 0.2433 0.024 Uiso 1 1 calc R U . . .
C4B C 0.38715(16) 0.5723(2) 0.3294(5) 0.0199(9) Uani 1 1 d . . . . .
H4B H 0.4188 0.5661 0.3239 0.024 Uiso 1 1 calc R U . . .
C5B C 0.39846(17) 0.6814(2) 0.4516(6) 0.0253(10) Uani 1 1 d . . . . .
H5B H 0.4302 0.6759 0.4458 0.030 Uiso 1 1 calc R U . . .
C6B C 0.38072(18) 0.7372(2) 0.5194(6) 0.0311(12) Uani 1 1 d . . . . .
H6B H 0.4002 0.7702 0.5603 0.037 Uiso 1 1 calc R U . . .
C7B C 0.33407(16) 0.7451(2) 0.5280(6) 0.0247(10) Uani 1 1 d . . . . .
H7B H 0.3220 0.7837 0.5746 0.030 Uiso 1 1 calc R U . . .
C8B C 0.30534(16) 0.6983(2) 0.4705(5) 0.0209(9) Uani 1 1 d . . . . .
H8B H 0.2737 0.7047 0.4796 0.025 Uiso 1 1 calc R U . . .
C9B C 0.32227(17) 0.6399(2) 0.3970(5) 0.0220(9) Uani 1 1 d . . . . .
C10B C 0.36948(16) 0.6320(2) 0.3901(5) 0.0199(9) Uani 1 1 d . . . . .
O1 O 0.21468(11) 0.42099(16) 0.1049(4) 0.0262(7) Uani 1 1 d . . . . .
C1 C 0.17848(19) 0.3843(2) 0.0436(7) 0.0366(13) Uani 1 1 d . . . . .
H1A H 0.1654 0.4042 -0.0642 0.055 Uiso 1 1 calc R U . . .
H1B H 0.1555 0.3815 0.1386 0.055 Uiso 1 1 calc R U . . .
H1C H 0.1891 0.3413 0.0132 0.055 Uiso 1 1 calc R U . . .
O2 O 0.2542(2) 0.3317(3) 0.2925(7) 0.0186(12) Uani 0.5 1 d . . P A -1
H2 H 0.2784 0.3375 0.2355 0.028 Uiso 0.5 1 d R U P A -1
C2 C 0.2533(4) 0.2682(4) 0.3627(12) 0.023(2) Uani 0.5 1 d . . P A -1
H2A H 0.2828 0.2577 0.4143 0.035 Uiso 0.5 1 calc R U P A -1
H2B H 0.2463 0.2382 0.2650 0.035 Uiso 0.5 1 calc R U P A -1
H2C H 0.2302 0.2651 0.4570 0.035 Uiso 0.5 1 calc R U P A -1
O3 O 0.0051(3) 0.4046(4) -0.0127(12) 0.045(2) Uani 0.5 1 d . . P B 2
H3 H -0.0013 0.3797 -0.0979 0.068 Uiso 0.5 1 calc R U P B 2
C3 C 0.0517(5) 0.4011(8) 0.0236(18) 0.050(4) Uani 0.5 1 d . . P B 2
H3C H 0.0680 0.3903 -0.0877 0.075 Uiso 0.5 1 calc R U P B 2
H3D H 0.0573 0.3682 0.1150 0.075 Uiso 0.5 1 calc R U P B 2
H3E H 0.0623 0.4425 0.0687 0.075 Uiso 0.5 1 calc R U P B 2
O4 O 0.0124(3) 0.4752(4) 0.1447(11) 0.058(2) Uani 0.5 1 d . . P C 3
H4 H 0.0062 0.5111 0.1006 0.087 Uiso 0.5 1 calc R U P C 3
C4 C 0.0291(6) 0.4350(8) 0.008(2) 0.073(5) Uani 0.5 1 d . . P C 3
H4C H 0.0611 0.4444 -0.0126 0.109 Uiso 0.5 1 calc R U P C 3
H4D H 0.0122 0.4423 -0.1039 0.109 Uiso 0.5 1 calc R U P C 3
H4E H 0.0258 0.3904 0.0452 0.109 Uiso 0.5 1 calc R U P C 3

loop_
_atom_site_aniso_label
_atom_site_aniso_U_11
_atom_site_aniso_U_22
_atom_site_aniso_U_33
_atom_site_aniso_U_23
_atom_site_aniso_U_13
_atom_site_aniso_U_12
Gd 0.01356(14) 0.02688(12) 0.01113(11) 0.00134(7) -0.00057(8) -0.00335(9)
O2A 0.0198(18) 0.0140(13) 0.0262(15) 0.0010(11) -0.0028(13) -0.0006(12)
C1A 0.014(2) 0.023(2) 0.0148(19) 0.0004(15) -0.0007(16) -0.0053(16)
C2A 0.019(3) 0.0144(18) 0.0164(19) -0.0033(14) -0.0010(16) -0.0044(16)
C3A 0.025(3) 0.019(2) 0.029(2) -0.0005(17) -0.0072(19) -0.0037(18)
C4A 0.031(3) 0.023(2) 0.029(2) 0.0040(17) -0.006(2) -0.0094(19)
C5A 0.028(3) 0.047(3) 0.023(2) 0.004(2) 0.000(2) -0.017(2)
C6A 0.028(3) 0.055(3) 0.024(2) -0.001(2) 0.004(2) -0.018(2)
C7A 0.021(3) 0.051(3) 0.034(3) -0.005(2) 0.005(2) -0.005(2)
C8A 0.029(3) 0.033(3) 0.028(3) 0.0005(19) 0.001(2) -0.002(2)
C9A 0.023(3) 0.028(2) 0.021(2) -0.0036(17) 0.0001(17) -0.0060(19)
C10A 0.030(3) 0.032(2) 0.018(2) -0.0004(17) -0.0018(19) -0.013(2)
C11A 0.009(2) 0.029(2) 0.0142(18) 0.0009(16) -0.0021(15) 0.0025(16)
N1A 0.021(2) 0.0217(18) 0.0149(16) 0.0047(13) -0.0004(14) -0.0027(15)
C12A 0.016(2) 0.028(2) 0.020(2) 0.0089(17) 0.0013(17) 0.0022(18)
C12B 0.020(3) 0.026(2) 0.0181(19) 0.0077(17) 0.0032(17) -0.0016(18)
N1B 0.017(2) 0.0241(18) 0.0136(15) 0.0028(13) 0.0015(14) -0.0036(14)
C11B 0.028(3) 0.0213(19) 0.0105(18) -0.0018(15) 0.0006(17) -0.0020(18)
C1B 0.018(2) 0.020(2) 0.0083(16) 0.0007(14) -0.0006(16) -0.0032(16)
C2B 0.021(3) 0.0213(19) 0.0084(16) 0.0020(14) -0.0012(15) -0.0040(17)
O2B 0.0188(17) 0.0191(14) 0.0125(13) -0.0002(10) 0.0029(11) -0.0043(11)
C3B 0.027(3) 0.022(2) 0.0116(17) 0.0025(15) 0.0030(17) 0.0007(18)
C4B 0.018(3) 0.029(2) 0.0132(19) 0.0028(15) 0.0014(16) -0.0046(17)
C5B 0.026(3) 0.028(2) 0.022(2) 0.0026(17) -0.0038(18) -0.0156(19)
C6B 0.044(3) 0.032(3) 0.017(2) 0.0003(18) -0.002(2) -0.020(2)
C7B 0.039(3) 0.021(2) 0.0142(19) 0.0023(15) 0.0006(19) -0.008(2)
C8B 0.027(3) 0.022(2) 0.0134(18) 0.0027(15) 0.0011(17) -0.0037(18)
C9B 0.027(3) 0.025(2) 0.0139(18) 0.0029(16) 0.0001(18) -0.0053(19)
C10B 0.021(3) 0.023(2) 0.0146(19) 0.0045(15) 0.0005(16) -0.0061(17)
O1 0.0204(19) 0.0348(17) 0.0233(16) -0.0193(13) -0.0014(13) -0.0086(14)
C1 0.044(4) 0.031(3) 0.035(3) -0.002(2) -0.018(2) -0.014(2)
O2 0.020(3) 0.022(3) 0.014(3) 0.001(2) 0.004(2) 0.001(3)
C2 0.030(6) 0.014(4) 0.025(5) -0.001(3) 0.001(4) -0.006(5)
O3 0.038(6) 0.053(5) 0.045(5) -0.008(4) -0.005(4) -0.010(4)
C3 0.052(10) 0.062(9) 0.035(6) -0.001(6) -0.007(6) 0.004(7)
O4 0.075(7) 0.064(6) 0.034(4) 0.004(4) -0.010(4) 0.015(5)
C4 0.066(14) 0.088(13) 0.064(11) -0.013(10) -0.009(9) -0.043(11)

loop_
_atom_type_symbol
_atom_type_description
_atom_type_scat_dispersion_real
_atom_type_scat_dispersion_imag
_atom_type_scat_source
C C 0.0033 0.0016 'International Tables Vol C Tables 4.2.6.8 and 6.1.1.4'
H H 0.0000 0.0000 'International Tables Vol C Tables 4.2.6.8 and 6.1.1.4'
N N 0.0061 0.0033 'International Tables Vol C Tables 4.2.6.8 and 6.1.1.4'
O O 0.0106 0.0060 'International Tables Vol C Tables 4.2.6.8 and 6.1.1.4'
Gd Gd -0.1653 3.9035 'International Tables Vol C Tables 4.2.6.8 and 6.1.1.4'

loop_
_geom_angle_atom_site_label_1
_geom_angle_atom_site_label_2
_geom_angle_atom_site_label_3
_geom_angle
_geom_angle_site_symmetry_1
_geom_angle_site_symmetry_3
O2A Gd O1 92.95(12) . 8_656
O2A Gd O1 96.68(11) . .
O1 Gd O1 132.50(9) 8_656 .
O2A Gd O2B 152.27(10) . .
O1 Gd O2B 83.63(11) 8_656 .
O1 Gd O2B 67.00(10) . .
O2A Gd O2B 81.45(10) . 8_656
O1 Gd O2B 66.33(9) 8_656 8_656
O1 Gd O2B 161.14(11) . 8_656
O2B Gd O2B 121.29(9) . 8_656
O2A Gd N1A 71.23(11) . .
O1 Gd N1A 148.55(10) 8_656 .
O1 Gd N1A 77.54(11) . .
O2B Gd N1A 122.89(10) . .
O2B Gd N1A 84.14(10) 8_656 .
O2A Gd N1B 134.32(11) . .
O1 Gd N1B 113.81(12) 8_656 .
O1 Gd N1B 91.44(12) . .
O2B Gd N1B 70.74(11) . .
O2B Gd N1B 77.09(10) 8_656 .
N1A Gd N1B 66.87(12) . .
O2A Gd O2 68.44(15) . .
O1 Gd O2 77.90(14) 8_656 .
O1 Gd O2 63.16(14) . .
O2B Gd O2 83.98(14) . .
O2B Gd O2 131.53(13) 8_656 .
N1A Gd O2 118.12(15) . .
N1B Gd O2 149.98(14) . .
O2A Gd Gd 82.14(7) . 8_656
O1 Gd Gd 31.76(7) 8_656 8_656
O1 Gd Gd 163.43(9) . 8_656
O2B Gd Gd 107.01(7) . 8_656
O2B Gd Gd 35.23(6) 8_656 8_656
N1A Gd Gd 117.19(7) . 8_656
N1B Gd Gd 101.22(8) . 8_656
O2 Gd Gd 101.47(12) . 8_656
O2A Gd Gd 122.29(7) . 8_655
O1 Gd Gd 108.27(8) 8_656 8_655
O1 Gd Gd 31.44(8) . 8_655
O2B Gd Gd 36.22(6) . 8_655
O2B Gd Gd 156.25(7) 8_656 8_655
N1A Gd Gd 103.13(7) . 8_655
N1B Gd Gd 84.98(8) . 8_655
O2 Gd Gd 65.00(12) . 8_655
Gd Gd Gd 138.453(17) 8_656 8_655
C2A O2A Gd 142.7(3) . .
C2A C1A C11A 121.5(4) . .
C2A C1A C9A 119.9(4) . .
C11A C1A C9A 118.7(4) . .
O2A C2A C1A 124.6(4) . .
O2A C2A C3A 117.8(4) . .
C1A C2A C3A 117.6(4) . .
C4A C3A C2A 122.7(4) . .
C4A C3A H3A 118.7 . .
C2A C3A H3A 118.7 . .
C3A C4A C10A 121.2(4) . .
C3A C4A H4A 119.4 . .
C10A C4A H4A 119.4 . .
C6A C5A C10A 121.2(5) . .
C6A C5A H5A 119.4 . .
C10A C5A H5A 119.4 . .
C5A C6A C7A 119.5(5) . .
C5A C6A H6A 120.2 . .
C7A C6A H6A 120.2 . .
C8A C7A C6A 120.7(5) . .
C8A C7A H7A 119.7 . .
C6A C7A H7A 119.7 . .
C7A C8A C9A 121.4(5) . .
C7A C8A H8A 119.3 . .
C9A C8A H8A 119.3 . .
C10A C9A C8A 117.2(4) . .
C10A C9A C1A 119.1(4) . .
C8A C9A C1A 123.7(4) . .
C4A C10A C9A 119.5(4) . .
C4A C10A C5A 120.5(4) . .
C9A C10A C5A 120.0(5) . .
N1A C11A C1A 127.2(4) . .
N1A C11A H11A 116.4 . .
C1A C11A H11A 116.4 . .
C11A N1A C12A 116.1(4) . .
C11A N1A Gd 131.9(3) . .
C12A N1A Gd 111.6(3) . .
N1A C12A C12B 109.6(3) . .
N1A C12A H12A 109.8 . .
C12B C12A H12A 109.8 . .
N1A C12A H12B 109.8 . .
C12B C12A H12B 109.8 . .
H12A C12A H12B 108.2 . .
N1B C12B C12A 108.4(4) . .
N1B C12B H12C 110.0 . .
C12A C12B H12C 110.0 . .
N1B C12B H12D 110.0 . .
C12A C12B H12D 110.0 . .
H12C C12B H12D 108.4 . .
C11B N1B C12B 117.8(4) . .
C11B N1B Gd 125.2(3) . .
C12B N1B Gd 116.9(2) . .
N1B C11B C1B 125.5(4) . .
N1B C11B H11B 117.3 . .
C1B C11B H11B 117.3 . .
C2B C1B C9B 119.6(4) . .
C2B C1B C11B 121.8(4) . .
C9B C1B C11B 118.5(4) . .
O2B C2B C1B 122.0(4) . .
O2B C2B C3B 119.5(4) . .
C1B C2B C3B 118.5(4) . .
C2B O2B Gd 119.4(2) . .
C2B O2B Gd 130.5(2) . 8_655
Gd O2B Gd 108.55(11) . 8_655
C4B C3B C2B 122.2(4) . .
C4B C3B H3B 118.9 . .
C2B C3B H3B 118.9 . .
C3B C4B C10B 120.4(4) . .
C3B C4B H4B 119.8 . .
C10B C4B H4B 119.8 . .
C6B C5B C10B 120.3(5) . .
C6B C5B H5B 119.9 . .
C10B C5B H5B 119.9 . .
C5B C6B C7B 119.8(4) . .
C5B C6B H6B 120.1 . .
C7B C6B H6B 120.1 . .
C8B C7B C6B 121.3(5) . .
C8B C7B H7B 119.4 . .
C6B C7B H7B 119.4 . .
C7B C8B C9B 120.9(4) . .
C7B C8B H8B 119.6 . .
C9B C8B H8B 119.6 . .
C10B C9B C8B 117.5(4) . .
C10B C9B C1B 120.7(4) . .
C8B C9B C1B 121.8(4) . .
C9B C10B C5B 120.3(4) . .
C9B C10B C4B 118.5(4) . .
C5B C10B C4B 121.1(4) . .
C1 O1 Gd 119.3(3) . 8_655
C1 O1 Gd 122.5(3) . .
Gd O1 Gd 116.81(13) 8_655 .
O1 C1 H1A 109.5 . .
O1 C1 H1B 109.5 . .
H1A C1 H1B 109.5 . .
O1 C1 H1C 109.5 . .
H1A C1 H1C 109.5 . .
H1B C1 H1C 109.5 . .
C2 O2 Gd 134.5(5) . .
C2 O2 H2 109.4 . .
Gd O2 H2 107.9 . .
O2 C2 H2A 109.5 . .
O2 C2 H2B 109.5 . .
H2A C2 H2B 109.5 . .
O2 C2 H2C 109.5 . .
H2A C2 H2C 109.5 . .
H2B C2 H2C 109.5 . .
C3 O3 H3 109.5 . .
O3 C3 H3C 109.5 . .
O3 C3 H3D 109.5 . .
H3C C3 H3D 109.5 . .
O3 C3 H3E 109.5 . .
H3C C3 H3E 109.5 . .
H3D C3 H3E 109.5 . .
C4 O4 H4 109.5 . .
O4 C4 H4C 109.5 . .
O4 C4 H4D 109.5 . .
H4C C4 H4D 109.5 . .
O4 C4 H4E 109.5 . .
H4C C4 H4E 109.5 . .
H4D C4 H4E 109.5 . .

loop_
_geom_bond_atom_site_label_1
_geom_bond_atom_site_label_2
_geom_bond_distance
_geom_bond_site_symmetry_2
Gd O2A 2.280(3) .
Gd O1 2.311(3) 8_656
Gd O1 2.332(3) .
Gd O2B 2.406(3) .
Gd O2B 2.465(3) 8_656
Gd N1A 2.519(4) .
Gd N1B 2.532(3) .
Gd O2 2.624(5) .
Gd Gd 3.9548(9) 8_656
Gd Gd 3.9549(9) 8_655
O2A C2A 1.287(5) .
C1A C2A 1.417(6) .
C1A C11A 1.445(6) .
C1A C9A 1.455(6) .
C2A C3A 1.441(6) .
C3A C4A 1.339(6) .
C3A H3A 0.9500 .
C4A C10A 1.415(7) .
C4A H4A 0.9500 .
C5A C6A 1.359(7) .
C5A C10A 1.419(6) .
C5A H5A 0.9500 .
C6A C7A 1.409(7) .
C6A H6A 0.9500 .
C7A C8A 1.372(7) .
C7A H7A 0.9500 .
C8A C9A 1.424(7) .
C8A H8A 0.9500 .
C9A C10A 1.418(6) .
C11A N1A 1.292(5) .
C11A H11A 0.9500 .
N1A C12A 1.465(5) .
C12A C12B 1.509(6) .
C12A H12A 0.9900 .
C12A H12B 0.9900 .
C12B N1B 1.466(6) .
C12B H12C 0.9900 .
C12B H12D 0.9900 .
N1B C11B 1.280(5) .
C11B C1B 1.452(6) .
C11B H11B 0.9500 .
C1B C2B 1.408(6) .
C1B C9B 1.436(6) .
C2B O2B 1.326(5) .
C2B C3B 1.425(6) .
O2B Gd 2.465(3) 8_655
C3B C4B 1.369(6) .
C3B H3B 0.9500 .
C4B C10B 1.429(6) .
C4B H4B 0.9500 .
C5B C6B 1.377(7) .
C5B C10B 1.420(6) .
C5B H5B 0.9500 .
C6B C7B 1.395(7) .
C6B H6B 0.9500 .
C7B C8B 1.367(6) .
C7B H7B 0.9500 .
C8B C9B 1.431(6) .
C8B H8B 0.9500 .
C9B C10B 1.411(7) .
O1 C1 1.397(5) .
O1 Gd 2.311(3) 8_655
C1 H1A 0.9800 .
C1 H1B 0.9800 .
C1 H1C 0.9800 .
O2 C2 1.430(9) .
O2 H2 0.8400 .
C2 H2A 0.9800 .
C2 H2B 0.9800 .
C2 H2C 0.9800 .
O3 C3 1.411(16) .
O3 H3 0.8400 .
C3 H3C 0.9800 .
C3 H3D 0.9800 .
C3 H3E 0.9800 .
O4 C4 1.407(19) .
O4 H4 0.8400 .
C4 H4C 0.9800 .
C4 H4D 0.9800 .
C4 H4E 0.9800 .

loop_
_geom_hbond_atom_site_label_D
_geom_hbond_atom_site_label_H
_geom_hbond_atom_site_label_A
_geom_hbond_distance_DH
_geom_hbond_distance_HA
_geom_hbond_distance_DA
_geom_hbond_angle_DHA
_geom_hbond_site_symmetry_A
C11A H11A O4 0.95 2.62 3.510(10) 156.0 .
C1 H1C O2 0.98 2.35 2.940(8) 117.9 8_655
C4 H4D O4 0.98 1.90 2.52(2) 118.2 5_565
O2 H2 O2A 0.84 2.02 2.804(6) 155.7 8_655

loop_
_geom_torsion_atom_site_label_1
_geom_torsion_atom_site_label_2
_geom_torsion_atom_site_label_3
_geom_torsion_atom_site_label_4
_geom_torsion
_geom_torsion_site_symmetry_4
Gd O2A C2A C1A 12.0(7) .
Gd O2A C2A C3A -168.8(3) .
C11A C1A C2A O2A -1.6(6) .
C9A C1A C2A O2A 178.6(4) .
C11A C1A C2A C3A 179.3(4) .
C9A C1A C2A C3A -0.6(5) .
O2A C2A C3A C4A -179.4(4) .
C1A C2A C3A C4A -0.2(6) .
C2A C3A C4A C10A -0.1(7) .
C10A C5A C6A C7A 0.8(7) .
C5A C6A C7A C8A -1.1(8) .
C6A C7A C8A C9A -0.3(7) .
C7A C8A C9A C10A 1.9(7) .
C7A C8A C9A C1A -178.5(4) .
C2A C1A C9A C10A 1.5(6) .
C11A C1A C9A C10A -178.3(4) .
C2A C1A C9A C8A -178.0(4) .
C11A C1A C9A C8A 2.1(6) .
C3A C4A C10A C9A 1.1(7) .
C3A C4A C10A C5A -178.9(4) .
C8A C9A C10A C4A 177.8(4) .
C1A C9A C10A C4A -1.7(6) .
C8A C9A C10A C5A -2.2(6) .
C1A C9A C10A C5A 178.3(4) .
C6A C5A C10A C4A -179.1(4) .
C6A C5A C10A C9A 0.9(7) .
C2A C1A C11A N1A -7.0(6) .
C9A C1A C11A N1A 172.8(4) .
C1A C11A N1A C12A 179.3(4) .
C1A C11A N1A Gd 7.1(6) .
C11A N1A C12A C12B 133.1(4) .
Gd N1A C12A C12B -53.1(4) .
N1A C12A C12B N1B 55.8(4) .
C12A C12B N1B C11B 143.7(4) .
C12A C12B N1B Gd -32.2(4) .
C12B N1B C11B C1B -179.6(4) .
Gd N1B C11B C1B -4.1(6) .
N1B C11B C1B C2B 34.7(6) .
N1B C11B C1B C9B -148.5(4) .
C9B C1B C2B O2B -178.6(3) .
C11B C1B C2B O2B -1.8(6) .
C9B C1B C2B C3B -0.2(5) .
C11B C1B C2B C3B 176.6(3) .
C1B C2B O2B Gd -56.3(4) .
C3B C2B O2B Gd 125.3(3) .
C1B C2B O2B Gd 107.6(4) 8_655
C3B C2B O2B Gd -70.8(4) 8_655
O2B C2B C3B C4B 176.3(3) .
C1B C2B C3B C4B -2.1(6) .
C2B C3B C4B C10B 2.2(6) .
C10B C5B C6B C7B 0.1(6) .
C5B C6B C7B C8B 0.2(7) .
C6B C7B C8B C9B -1.0(6) .
C7B C8B C9B C10B 1.4(6) .
C7B C8B C9B C1B 179.3(4) .
C2B C1B C9B C10B 2.4(5) .
C11B C1B C9B C10B -174.4(3) .
C2B C1B C9B C8B -175.4(4) .
C11B C1B C9B C8B 7.8(6) .
C8B C9B C10B C5B -1.1(5) .
C1B C9B C10B C5B -179.0(4) .
C8B C9B C10B C4B 175.6(4) .
C1B C9B C10B C4B -2.3(5) .
C6B C5B C10B C9B 0.4(6) .
C6B C5B C10B C4B -176.2(4) .
C3B C4B C10B C9B 0.0(6) .
C3B C4B C10B C5B 176.7(4) .
